data_2010973
loop_
_publ_author_name
'Bao, Mutai'
'Hong, Maochun'
'Su, Weiping'
'Cao, Rong'

_publ_section_title
;
 Bis(<i>N</i>,<i>N</i>-diethyl-1,1-diselenocarbamato-<i>Se</i>)selenium,
 [(Se~2~CNEt~2~)~2~Se]
;
_journal_issue 5
_journal_name_full 'Acta Crystallographica Section C'
_journal_page_first e219
_journal_page_last e220
_journal_paper_doi 10.1107/S0108270100005497
_journal_volume 56
_journal_year 2000
_chemical_formula_moiety 'C10 H20 N2 Se5'
_chemical_formula_sum 'C10 H20 N2 Se5'
_chemical_formula_weight 563.08
_chemical_name_systematic
;
Bis(N,N-diethyl-1,1-diselenocarbamate)selenium
;
_space_group_IT_number 14
_symmetry_cell_setting monoclinic
_symmetry_space_group_name_Hall '-P 2yn'
_symmetry_space_group_name_H-M 'P 1 21/n 1'
_audit_creation_method SHELXL
_cell_angle_alpha 90.00
_cell_angle_beta 90.65(3)
_cell_angle_gamma 90.00
_cell_formula_units_Z 4
_cell_length_a 6.7190(10)
_cell_length_b 10.029(2)
_cell_length_c 25.615(5)
_cell_measurement_reflns_used 456
_cell_measurement_temperature 293(2)
_cell_measurement_theta_max 19.6
_cell_measurement_theta_min 8.34
_cell_volume 1726.0(5)
_computing_cell_refinement 'SMART CCD Software'
_computing_data_collection 'SMART CCD Software (Siemens, 1994)'
_computing_data_reduction 'SMART CCD Software'
_computing_publication_material SHELXL97
_computing_structure_refinement 'SHELXL97 (Sheldrick, 1997)'
_computing_structure_solution 'SHELXS97 (Sheldrick, 1997)'
_diffrn_ambient_temperature 293(2)
_diffrn_measured_fraction_theta_full .955
_diffrn_measured_fraction_theta_max .955
_diffrn_measurement_device_type 'Smart CCD'
_diffrn_measurement_method \w
_diffrn_radiation_monochromator graphite
_diffrn_radiation_source 'fine-focus sealed tube'
_diffrn_radiation_type MoK\a
_diffrn_radiation_wavelength .71073
_diffrn_reflns_av_R_equivalents .040
_diffrn_reflns_av_sigmaI/netI .0645
_diffrn_reflns_limit_h_max 7
_diffrn_reflns_limit_h_min -7
_diffrn_reflns_limit_k_max 11
_diffrn_reflns_limit_k_min -11
_diffrn_reflns_limit_l_max 30
_diffrn_reflns_limit_l_min -21
_diffrn_reflns_number 5262
_diffrn_reflns_theta_full 25.03
_diffrn_reflns_theta_max 25.03
_diffrn_reflns_theta_min 1.59
_diffrn_standards_decay_% none
_exptl_absorpt_coefficient_mu 10.595
_exptl_absorpt_correction_T_max .0974
_exptl_absorpt_correction_T_min .0651
_exptl_absorpt_correction_type empirical
_exptl_absorpt_process_details
;
empirical from equivalent reflections (XEMP in SHELXTL; Siemens, 1994)
;
_exptl_crystal_colour red
_exptl_crystal_density_diffrn 2.167
_exptl_crystal_density_method 'not measured'
_exptl_crystal_description prism
_exptl_crystal_F_000 1056
_exptl_crystal_size_max .28
_exptl_crystal_size_mid .24
_exptl_crystal_size_min .22
_refine_diff_density_max .74
_refine_diff_density_min -.99
_refine_ls_extinction_coef .0076(5)
_refine_ls_extinction_method SHELXL97
_refine_ls_goodness_of_fit_ref .996
_refine_ls_hydrogen_treatment constr
_refine_ls_matrix_type full
_refine_ls_number_parameters 155
_refine_ls_number_reflns 2901
_refine_ls_number_restraints 0
_refine_ls_restrained_S_all .996
_refine_ls_R_factor_all .067
_refine_ls_R_factor_gt .048
_refine_ls_shift/su_max <0.001
_refine_ls_shift/su_mean .000
_refine_ls_structure_factor_coef Fsqd
_refine_ls_weighting_details 'calc w = 1/[\s^2^(Fo^2^)+(0.0564P)^2^] where P = (Fo^2^+2Fc^2^)/3'
_refine_ls_weighting_scheme calc
_refine_ls_wR_factor_ref .113
_reflns_number_gt 2205
_reflns_number_total 2901
_reflns_threshold_expression I>2\s(I)
_cod_data_source_file qb0208.cif
_cod_data_source_block I
_cod_original_sg_symbol_H-M 'P 21/n'
_cod_database_code 2010973
_cod_database_fobs_code 2010973

loop_
_symmetry_equiv_pos_as_xyz
'x, y, z'
'-x+1/2, y+1/2, -z+1/2'
'-x, -y, -z'
'x-1/2, -y-1/2, z-1/2'

loop_
_atom_site_label
_atom_site_fract_x
_atom_site_fract_y
_atom_site_fract_z
_atom_site_U_iso_or_equiv
_atom_site_adp_type
_atom_site_calc_flag
_atom_site_refinement_flags
_atom_site_occupancy
_atom_site_disorder_assembly
_atom_site_disorder_group
_atom_site_type_symbol
Se1 .39112(12) .59694(8) .34056(3) .0526(3) Uani d . 1 . . Se
Se2 -.06586(11) .68677(7) .34203(3) .0477(2) Uani d . 1 . . Se
Se3 .40455(13) 1.03773(8) .42985(3) .0591(3) Uani d . 1 . . Se
Se4 -.05674(12) .98294(7) .41251(3) .0511(3) Uani d . 1 . . Se
Se5 .19784(11) .82449(7) .38426(3) .0430(2) Uani d . 1 . . Se
N1 .0761(9) .4639(5) .2893(2) .0409(14) Uani d . 1 . . N
N2 .0992(10) 1.2146(6) .4548(3) .0568(17) Uani d . 1 . . N
C1 .1316(10) .5650(7) .3194(2) .0393(16) Uani d . 1 . . C
C2 .2204(12) .3667(7) .2699(3) .053(2) Uani d . 1 . . C
H2A .3480 .4094 .2681 .080 Uiso d R 1 . . H
H2B .1834 .3379 .2353 .080 Uiso d R 1 . . H
C3 .2416(16) .2487(9) .3055(4) .089(3) Uani d . 1 . . C
H3A .3387 .1871 .2927 .080 Uiso d R 1 . . H
H3B .2801 .2777 .3399 .080 Uiso d R 1 . . H
H3C .1142 .2056 .3069 .080 Uiso d R 1 . . H
C4 -.1336(12) .4394(7) .2738(3) .0520(19) Uani d . 1 . . C
H4A -.2186 .4746 .3003 .080 Uiso d R 1 . . H
H4B -.1572 .3452 .2714 .080 Uiso d R 1 . . H
C5 -.1878(13) .5021(9) .2221(3) .073(3) Uani d . 1 . . C
H5A -.3248 .4849 .2136 .080 Uiso d R 1 . . H
H5B -.1666 .5966 .2246 .080 Uiso d R 1 . . H
H5C -.1046 .4659 .1954 .080 Uiso d R 1 . . H
C6 .1471(11) 1.0978(7) .4360(2) .0420(17) Uani d . 1 . . C
C7 -.1105(12) 1.2566(8) .4609(3) .061(2) Uani d . 1 . . C
H7A -.1227 1.3136 .4908 .080 Uiso d R 1 . . H
H7B -.1909 1.1788 .4664 .080 Uiso d R 1 . . H
C8 -.1869(14) 1.3315(9) .4129(4) .086(3) Uani d . 1 . . C
H8A -.3234 1.3573 .4169 .080 Uiso d R 1 . . H
H8B -.1066 1.4095 .4078 .080 Uiso d R 1 . . H
H8C -.1753 1.2737 .3832 .080 Uiso d R 1 . . H
C9 .2550(15) 1.3239(10) .4647(4) .086(3) Uani d . 1 . . C
H9A .2002 1.4107 .4580 .080 Uiso d R 1 . . H
H9B .3660 1.3102 .4421 .080 Uiso d R 1 . . H
C10 .3226(19) 1.3166(11) .5191(5) .112(4) Uani d . 1 . . C
H10A .4223 1.3826 .5267 .080 Uiso d R 1 . . H
H10B .2101 1.3303 .5413 .080 Uiso d R 1 . . H
H10C .3767 1.2293 .5252 .080 Uiso d R 1 . . H

loop_
_atom_site_aniso_label
_atom_site_aniso_U_11
_atom_site_aniso_U_22
_atom_site_aniso_U_33
_atom_site_aniso_U_12
_atom_site_aniso_U_13
_atom_site_aniso_U_23
Se1 .0444(5) .0572(5) .0562(5) .0075(4) -.0019(4) -.0103(4)
Se2 .0450(5) .0411(4) .0572(5) .0040(3) .0070(4) -.0145(3)
Se3 .0515(5) .0583(5) .0672(6) .0038(4) -.0123(4) -.0153(4)
Se4 .0493(5) .0461(5) .0580(5) -.0032(4) .0042(4) -.0146(4)
Se5 .0524(5) .0415(4) .0351(4) .0004(3) .0027(3) -.0052(3)
N1 .047(4) .043(3) .033(3) .001(3) .005(3) -.007(3)
N2 .054(4) .049(4) .067(4) -.005(3) .004(3) -.019(3)
C1 .047(4) .040(4) .031(3) .003(3) .009(3) .002(3)
C2 .067(5) .047(4) .044(4) .017(4) .016(4) -.010(3)
C3 .135(10) .063(6) .071(6) .044(6) .019(6) -.011(5)
C4 .061(5) .045(4) .050(4) -.007(4) .004(4) -.006(3)
C5 .082(7) .076(6) .061(6) -.010(5) -.018(5) -.002(5)
C6 .057(5) .038(4) .031(3) .000(4) .004(3) .002(3)
C7 .068(6) .049(5) .066(6) .009(4) .018(5) -.014(4)
C8 .071(7) .075(7) .114(9) .020(5) .021(6) .023(6)
C9 .086(8) .095(8) .076(7) .007(6) .003(6) -.020(6)
C10 .123(10) .111(10) .101(9) -.014(8) .026(8) -.023(7)

loop_
_atom_type_symbol
_atom_type_description
_atom_type_scat_dispersion_real
_atom_type_scat_dispersion_imag
_atom_type_scat_source
C C .0033 .0016 'International Tables Vol C Tables 4.2.6.8 and 6.1.1.4'
H H .0000 .0000 'International Tables Vol C Tables 4.2.6.8 and 6.1.1.4'
N N .0061 .0033 'International Tables Vol C Tables 4.2.6.8 and 6.1.1.4'
Se Se -.0929 2.2259 'International Tables Vol C Tables 4.2.6.8 and 6.1.1.4'

loop_
_geom_angle_atom_site_label_1
_geom_angle_atom_site_label_2
_geom_angle_atom_site_label_3
_geom_angle
_geom_angle_publ_flag
C1 Se2 Se5 89.6(2) yes
C6 Se4 Se5 89.1(2) yes
Se4 Se5 Se2 89.56(4) yes
C1 N1 C2 121.6(6) ?
C1 N1 C4 123.0(6) ?
C2 N1 C4 115.4(6) ?
C6 N2 C7 122.1(7) ?
C6 N2 C9 122.0(7) ?
C7 N2 C9 115.3(6) ?
N1 C1 Se1 124.2(5) ?
N1 C1 Se2 118.5(5) yes
Se1 C1 Se2 117.4(4) yes
N1 C2 C3 112.1(6) ?
N1 C4 C5 112.8(7) ?
N2 C6 Se3 124.1(6) yes
N2 C6 Se4 119.0(6) yes
Se3 C6 Se4 116.9(4) yes
N2 C7 C8 111.5(7) ?
C10 C9 N2 109.0(8) ?

loop_
_geom_bond_atom_site_label_1
_geom_bond_atom_site_label_2
_geom_bond_site_symmetry_2
_geom_bond_distance
_geom_bond_publ_flag
Se1 Se5 . 2.8601(12) yes
Se1 C1 . 1.848(7) yes
Se2 C1 . 1.898(7) yes
Se2 Se5 . 2.4847(12) yes
Se3 Se5 . 2.7981(12) yes
Se3 C6 . 1.840(7) yes
Se4 C6 . 1.883(7) yes
Se4 Se5 . 2.4500(11) yes
N1 C1 . 1.325(8) ?
N1 C2 . 1.467(8) ?
N1 C4 . 1.480(9) ?
N2 C6 . 1.308(9) ?
N2 C7 . 1.480(10) ?
N2 C9 . 1.535(11) ?
C2 C3 . 1.501(11) ?
C4 C5 . 1.506(10) ?
C7 C8 . 1.525(12) ?
C9 C10 . 1.462(14) ?

loop_
_cod_related_entry_id
_cod_related_entry_database
_cod_related_entry_code
1 ChemSpider 9192377
